data_7024337
loop_
_publ_author_name
'Reddy, N. Dastagiri'
'Jana, Anukul'
'Roesky, Herbert W.'
'Samuel, Prinson P.'
'Schulzke, Carola'

_publ_section_title
;
 Synthesis of phosphine substituted beta-diketiminate based isomeric
 Ge(II) complexes.
;
_journal_issue 1
_journal_name_full 'Dalton transactions (Cambridge, England : 2003)'
_journal_page_first 234
_journal_page_last 238
_journal_paper_doi 10.1039/b915403e
_journal_volume 39
_journal_year 2010
_chemical_formula_sum 'C41 H50 Cl Ge N2 P'
_chemical_formula_weight 709.84
_chemical_name_systematic
;
?
;
_space_group_IT_number 19
_symmetry_cell_setting orthorhombic
_symmetry_space_group_name_Hall 'P 2ac 2ab'
_symmetry_space_group_name_H-M 'P 21 21 21'
_atom_sites_solution_hydrogens geom
_atom_sites_solution_primary direct
_atom_sites_solution_secondary difmap
_audit_creation_method SHELXL-97
_cell_angle_alpha 90.00
_cell_angle_beta 90.00
_cell_angle_gamma 90.00
_cell_formula_units_Z 8
_cell_length_a 10.060(2)
_cell_length_b 25.670(5)
_cell_length_c 29.272(6)
_cell_measurement_reflns_used 62047
_cell_measurement_temperature 133(2)
_cell_measurement_theta_max 52.0
_cell_measurement_theta_min 2.8
_cell_volume 7559(3)
_computing_structure_refinement 'SHELXL-97 (Sheldrick, 2008)'
_diffrn_ambient_temperature 133(2)
_diffrn_measured_fraction_theta_full 0.988
_diffrn_measured_fraction_theta_max 0.988
_diffrn_measurement_device_type IPDSII
_diffrn_radiation_monochromator graphite
_diffrn_radiation_source 'fine-focus sealed tube'
_diffrn_radiation_type MoK\a
_diffrn_radiation_wavelength 0.71073
_diffrn_reflns_av_R_equivalents 0.1146
_diffrn_reflns_av_sigmaI/netI 0.0791
_diffrn_reflns_limit_h_max 12
_diffrn_reflns_limit_h_min -12
_diffrn_reflns_limit_k_max 30
_diffrn_reflns_limit_k_min -31
_diffrn_reflns_limit_l_max 31
_diffrn_reflns_limit_l_min -35
_diffrn_reflns_number 59909
_diffrn_reflns_theta_full 26.02
_diffrn_reflns_theta_max 26.02
_diffrn_reflns_theta_min 1.39
_exptl_absorpt_coefficient_mu 0.954
_exptl_absorpt_correction_T_max 0.8803
_exptl_absorpt_correction_T_min 0.6051
_exptl_absorpt_correction_type numerical
_exptl_absorpt_process_details 'face indexed'
_exptl_crystal_colour orange
_exptl_crystal_density_diffrn 1.247
_exptl_crystal_density_method 'not measured'
_exptl_crystal_description needle
_exptl_crystal_F_000 2992
_exptl_crystal_size_max 0.50
_exptl_crystal_size_mid 0.12
_exptl_crystal_size_min 0.10
_refine_diff_density_max 0.453
_refine_diff_density_min -0.492
_refine_diff_density_rms 0.058
_refine_ls_abs_structure_details 'Flack H D (1983), Acta Cryst. A39, 876-881'
_refine_ls_abs_structure_Flack 0.017(7)
_refine_ls_extinction_method none
_refine_ls_goodness_of_fit_ref 1.000
_refine_ls_hydrogen_treatment constr
_refine_ls_matrix_type full
_refine_ls_number_parameters 847
_refine_ls_number_reflns 14663
_refine_ls_number_restraints 0
_refine_ls_restrained_S_all 1.000
_refine_ls_R_factor_all 0.0635
_refine_ls_R_factor_gt 0.0480
_refine_ls_shift/su_max 0.002
_refine_ls_shift/su_mean 0.000
_refine_ls_structure_factor_coef Fsqd
_refine_ls_weighting_details 'calc w=1/[\s^2^(Fo^2^)+(0.0350P)^2^+0.0000P] where P=(Fo^2^+2Fc^2^)/3'
_refine_ls_weighting_scheme calc
_refine_ls_wR_factor_gt 0.0861
_refine_ls_wR_factor_ref 0.0911
_reflns_number_gt 12018
_reflns_number_total 14663
_reflns_threshold_expression >2\s(I)
_cod_data_source_file b915403e.txt
_cod_data_source_block nd3
_cod_original_sg_symbol_H-M P212121
_cod_database_code 7024337

loop_
_symmetry_equiv_pos_as_xyz
'x, y, z'
'-x+1/2, -y, z+1/2'
'x+1/2, -y+1/2, -z'
'-x, y+1/2, -z+1/2'

loop_
_atom_site_label
_atom_site_type_symbol
_atom_site_fract_x
_atom_site_fract_y
_atom_site_fract_z
_atom_site_U_iso_or_equiv
_atom_site_adp_type
_atom_site_occupancy
_atom_site_symmetry_multiplicity
_atom_site_calc_flag
_atom_site_refinement_flags
Ge1 Ge 0.07763(4) 0.471333(15) 0.086484(14) 0.03274(10) Uani 1 1 d .
Ge2 Ge 0.26015(4) 0.759533(15) 0.219803(13) 0.03219(9) Uani 1 1 d .
Cl1 Cl -0.15270(9) 0.47036(5) 0.08004(4) 0.0480(3) Uani 1 1 d .
Cl2 Cl 0.48988(9) 0.75830(4) 0.21786(4) 0.0474(3) Uani 1 1 d .
P1 P 0.24796(10) 0.29922(4) -0.00199(3) 0.0340(2) Uani 1 1 d .
P2 P 0.10847(9) 0.76587(4) 0.04277(3) 0.0320(2) Uani 1 1 d .
N1 N 0.1067(3) 0.42005(11) 0.03676(11) 0.0290(7) Uani 1 1 d .
N2 N 0.0809(3) 0.41588(12) 0.13284(10) 0.0310(7) Uani 1 1 d .
N3 N 0.2442(3) 0.68511(12) 0.20144(10) 0.0323(7) Uani 1 1 d .
N4 N 0.2383(3) 0.78231(11) 0.15556(10) 0.0288(6) Uani 1 1 d .
C1 C 0.1517(3) 0.44124(14) -0.00696(13) 0.0274(8) Uani 1 1 d .
C2 C 0.2866(3) 0.45447(14) -0.01278(13) 0.0321(8) Uani 1 1 d .
C3 C 0.3254(4) 0.47601(17) -0.05425(14) 0.0394(10) Uani 1 1 d .
H3 H 0.4162 0.4847 -0.0589 0.047 Uiso 1 1 calc R
C4 C 0.2345(4) 0.48507(15) -0.08901(13) 0.0396(9) Uani 1 1 d .
H4 H 0.2629 0.4999 -0.1171 0.047 Uiso 1 1 calc R
C5 C 0.1032(4) 0.47251(16) -0.08241(14) 0.0389(9) Uani 1 1 d .
H5 H 0.0417 0.4783 -0.1065 0.047 Uiso 1 1 calc R
C6 C 0.0576(3) 0.45151(14) -0.04137(13) 0.0311(8) Uani 1 1 d .
C7 C 0.3905(3) 0.44795(15) 0.02428(15) 0.0377(9) Uani 1 1 d .
H7 H 0.3471 0.4312 0.0513 0.045 Uiso 1 1 calc R
C8 C 0.4440(4) 0.50112(16) 0.03922(16) 0.0471(11) Uani 1 1 d .
H8A H 0.4835 0.5189 0.0129 0.071 Uiso 1 1 calc R
H8B H 0.5118 0.4963 0.0629 0.071 Uiso 1 1 calc R
H8C H 0.3710 0.5222 0.0514 0.071 Uiso 1 1 calc R
C9 C 0.5063(4) 0.41292(17) 0.00879(18) 0.0492(12) Uani 1 1 d .
H9A H 0.5535 0.4296 -0.0166 0.074 Uiso 1 1 calc R
H9B H 0.4714 0.3792 -0.0013 0.074 Uiso 1 1 calc R
H9C H 0.5678 0.4077 0.0343 0.074 Uiso 1 1 calc R
C10 C -0.0917(3) 0.44160(15) -0.03584(14) 0.0343(9) Uani 1 1 d .
H10 H -0.1060 0.4228 -0.0063 0.041 Uiso 1 1 calc R
C11 C -0.1648(4) 0.49435(16) -0.03325(15) 0.0405(10) Uani 1 1 d .
H11A H -0.1607 0.5116 -0.0631 0.061 Uiso 1 1 calc R
H11B H -0.1222 0.5164 -0.0102 0.061 Uiso 1 1 calc R
H11C H -0.2579 0.4885 -0.0248 0.061 Uiso 1 1 calc R
C12 C -0.1492(4) 0.4084(2) -0.07409(15) 0.0489(11) Uani 1 1 d .
H12A H -0.1406 0.4271 -0.1032 0.073 Uiso 1 1 calc R
H12B H -0.2433 0.4015 -0.0679 0.073 Uiso 1 1 calc R
H12C H -0.1007 0.3754 -0.0758 0.073 Uiso 1 1 calc R
C13 C 0.0833(3) 0.33313(14) -0.00093(13) 0.0326(8) Uani 1 1 d .
H13A H 0.0718 0.3533 -0.0295 0.039 Uiso 1 1 calc R
H13B H 0.0113 0.3069 0.0006 0.039 Uiso 1 1 calc R
C14 C 0.0729(3) 0.36934(14) 0.03955(13) 0.0282(8) Uani 1 1 d .
C15 C 0.0357(3) 0.34607(13) 0.08089(13) 0.0287(8) Uani 1 1 d .
H15 H -0.0046 0.3127 0.0785 0.034 Uiso 1 1 calc R
C16 C 0.0502(3) 0.36545(14) 0.12484(13) 0.0277(8) Uani 1 1 d .
C17 C 0.0366(4) 0.32866(15) 0.16434(14) 0.0367(9) Uani 1 1 d .
H17A H 0.1213 0.3266 0.1808 0.055 Uiso 1 1 calc R
H17B H 0.0124 0.2940 0.1530 0.055 Uiso 1 1 calc R
H17C H -0.0328 0.3413 0.1850 0.055 Uiso 1 1 calc R
C18 C 0.1175(3) 0.43228(14) 0.17871(13) 0.0300(8) Uani 1 1 d .
C19 C 0.0210(3) 0.45010(14) 0.20961(13) 0.0301(8) Uani 1 1 d .
C20 C 0.0641(4) 0.46843(16) 0.25180(13) 0.0389(9) Uani 1 1 d .
H20 H 0.0006 0.4814 0.2729 0.047 Uiso 1 1 calc R
C21 C 0.1970(4) 0.46824(18) 0.26379(14) 0.0408(10) Uani 1 1 d .
H21 H 0.2239 0.4808 0.2929 0.049 Uiso 1 1 calc R
C22 C 0.2900(4) 0.44982(17) 0.23339(13) 0.0391(10) Uani 1 1 d .
H22 H 0.3811 0.4496 0.2419 0.047 Uiso 1 1 calc R
C23 C 0.2534(4) 0.43141(15) 0.19037(12) 0.0365(9) Uani 1 1 d .
C24 C -0.1260(4) 0.44982(15) 0.19937(13) 0.0347(9) Uani 1 1 d .
H24 H -0.1386 0.4328 0.1689 0.042 Uiso 1 1 calc R
C25 C -0.1791(4) 0.50556(18) 0.19583(17) 0.0502(12) Uani 1 1 d .
H25A H -0.1723 0.5226 0.2257 0.075 Uiso 1 1 calc R
H25B H -0.2723 0.5047 0.1862 0.075 Uiso 1 1 calc R
H25C H -0.1266 0.5250 0.1734 0.075 Uiso 1 1 calc R
C26 C -0.2038(4) 0.4176(2) 0.23497(14) 0.0480(11) Uani 1 1 d .
H26A H -0.1645 0.3828 0.2375 0.072 Uiso 1 1 calc R
H26B H -0.2968 0.4145 0.2253 0.072 Uiso 1 1 calc R
H26C H -0.1997 0.4351 0.2647 0.072 Uiso 1 1 calc R
C27 C 0.3590(4) 0.4099(2) 0.15856(16) 0.0560(14) Uani 1 1 d .
H27 H 0.3168 0.4036 0.1281 0.067 Uiso 1 1 calc R
C28 C 0.4727(4) 0.4480(2) 0.15182(18) 0.0649(15) Uani 1 1 d .
H28A H 0.4372 0.4817 0.1420 0.097 Uiso 1 1 calc R
H28B H 0.5334 0.4345 0.1284 0.097 Uiso 1 1 calc R
H28C H 0.5209 0.4523 0.1807 0.097 Uiso 1 1 calc R
C29 C 0.4113(5) 0.3573(2) 0.1766(2) 0.0696(16) Uani 1 1 d .
H29A H 0.4600 0.3629 0.2052 0.104 Uiso 1 1 calc R
H29B H 0.4709 0.3417 0.1539 0.104 Uiso 1 1 calc R
H29C H 0.3363 0.3338 0.1822 0.104 Uiso 1 1 calc R
C30 C 0.2255(3) 0.25276(14) 0.04485(13) 0.0356(9) Uani 1 1 d .
C31 C 0.3173(4) 0.25555(17) 0.08031(15) 0.0434(10) Uani 1 1 d .
H31 H 0.3934 0.2772 0.0773 0.052 Uiso 1 1 calc R
C32 C 0.2985(5) 0.22694(19) 0.12008(16) 0.0556(13) Uani 1 1 d .
H32 H 0.3615 0.2292 0.1442 0.067 Uiso 1 1 calc R
C33 C 0.1887(5) 0.19535(18) 0.12461(17) 0.0588(14) Uani 1 1 d .
H33 H 0.1760 0.1762 0.1520 0.071 Uiso 1 1 calc R
C34 C 0.0977(4) 0.19127(16) 0.09008(16) 0.0475(10) Uani 1 1 d .
H34 H 0.0231 0.1689 0.0933 0.057 Uiso 1 1 calc R
C35 C 0.1151(4) 0.22023(15) 0.04999(15) 0.0386(9) Uani 1 1 d .
H35 H 0.0514 0.2178 0.0261 0.046 Uiso 1 1 calc R
C36 C 0.2264(3) 0.26131(16) -0.05436(13) 0.0344(8) Uani 1 1 d .
C37 C 0.2184(3) 0.20723(16) -0.05692(14) 0.0376(9) Uani 1 1 d .
H37 H 0.2173 0.1873 -0.0296 0.045 Uiso 1 1 calc R
C38 C 0.2119(3) 0.18179(18) -0.09915(15) 0.0423(10) Uani 1 1 d .
H38 H 0.2052 0.1449 -0.1003 0.051 Uiso 1 1 calc R
C39 C 0.2152(4) 0.21024(19) -0.13913(16) 0.0467(11) Uani 1 1 d .
H39 H 0.2096 0.1930 -0.1678 0.056 Uiso 1 1 calc R
C40 C 0.2267(4) 0.2638(2) -0.13737(14) 0.0483(11) Uani 1 1 d .
H40 H 0.2312 0.2833 -0.1649 0.058 Uiso 1 1 calc R
C41 C 0.2317(4) 0.28906(16) -0.09568(14) 0.0429(10) Uani 1 1 d .
H41 H 0.2388 0.3260 -0.0950 0.051 Uiso 1 1 calc R
C42 C 0.1989(3) 0.65130(15) 0.23812(13) 0.0322(9) Uani 1 1 d .
C43 C 0.2897(3) 0.62640(16) 0.26716(13) 0.0347(9) Uani 1 1 d .
C44 C 0.2384(4) 0.59868(15) 0.30453(13) 0.0378(9) Uani 1 1 d .
H44 H 0.2980 0.5820 0.3250 0.045 Uiso 1 1 calc R
C45 C 0.1044(4) 0.59505(16) 0.31226(14) 0.0396(10) Uani 1 1 d .
H45 H 0.0721 0.5764 0.3380 0.047 Uiso 1 1 calc R
C46 C 0.0162(4) 0.61874(16) 0.28240(15) 0.0402(10) Uani 1 1 d .
H46 H -0.0766 0.6149 0.2874 0.048 Uiso 1 1 calc R
C47 C 0.0598(3) 0.64801(15) 0.24530(13) 0.0344(9) Uani 1 1 d .
C48 C 0.4397(3) 0.62706(15) 0.25986(14) 0.0356(9) Uani 1 1 d .
H48 H 0.4586 0.6474 0.2314 0.043 Uiso 1 1 calc R
C49 C 0.5103(4) 0.65396(19) 0.29968(15) 0.0463(11) Uani 1 1 d .
H49A H 0.4814 0.6904 0.3015 0.069 Uiso 1 1 calc R
H49B H 0.6067 0.6527 0.2948 0.069 Uiso 1 1 calc R
H49C H 0.4882 0.6361 0.3283 0.069 Uiso 1 1 calc R
C50 C 0.4939(4) 0.57174(17) 0.25321(17) 0.0489(11) Uani 1 1 d .
H50A H 0.4799 0.5515 0.2812 0.073 Uiso 1 1 calc R
H50B H 0.5892 0.5734 0.2464 0.073 Uiso 1 1 calc R
H50C H 0.4473 0.5549 0.2278 0.073 Uiso 1 1 calc R
C51 C -0.0369(3) 0.67545(17) 0.21301(15) 0.0421(10) Uani 1 1 d .
H51 H -0.0010 0.7112 0.2075 0.050 Uiso 1 1 calc R
C52 C -0.0474(4) 0.6486(2) 0.16649(17) 0.0559(12) Uani 1 1 d .
H52A H 0.0404 0.6477 0.1520 0.084 Uiso 1 1 calc R
H52B H -0.1093 0.6680 0.1470 0.084 Uiso 1 1 calc R
H52C H -0.0801 0.6130 0.1706 0.084 Uiso 1 1 calc R
C53 C -0.1754(4) 0.6820(2) 0.23353(18) 0.0559(13) Uani 1 1 d .
H53A H -0.2173 0.6477 0.2369 0.084 Uiso 1 1 calc R
H53B H -0.2296 0.7038 0.2134 0.084 Uiso 1 1 calc R
H53C H -0.1682 0.6986 0.2636 0.084 Uiso 1 1 calc R
C54 C 0.2919(4) 0.60944(16) 0.15253(15) 0.0448(10) Uani 1 1 d .
H54A H 0.3860 0.5995 0.1532 0.067 Uiso 1 1 calc R
H54B H 0.2541 0.6006 0.1227 0.067 Uiso 1 1 calc R
H54C H 0.2438 0.5906 0.1765 0.067 Uiso 1 1 calc R
C55 C 0.2794(3) 0.66689(15) 0.16045(13) 0.0316(8) Uani 1 1 d .
C56 C 0.3026(3) 0.69990(15) 0.12289(13) 0.0309(8) Uani 1 1 d .
H56 H 0.3441 0.6845 0.0970 0.037 Uiso 1 1 calc R
C57 C 0.2712(3) 0.75284(14) 0.11947(12) 0.0290(8) Uani 1 1 d .
C58 C 0.2716(3) 0.77612(15) 0.07251(12) 0.0342(9) Uani 1 1 d .
H58A H 0.3436 0.7600 0.0542 0.041 Uiso 1 1 calc R
H58B H 0.2899 0.8139 0.0747 0.041 Uiso 1 1 calc R
C59 C 0.1972(3) 0.83630(15) 0.14878(13) 0.0287(8) Uani 1 1 d .
C60 C 0.0609(3) 0.84918(15) 0.14982(13) 0.0309(8) Uani 1 1 d .
C61 C 0.0253(4) 0.90112(16) 0.14298(14) 0.0387(10) Uani 1 1 d .
H61 H -0.0662 0.9103 0.1432 0.046 Uiso 1 1 calc R
C62 C 0.1192(4) 0.93947(16) 0.13589(14) 0.0410(10) Uani 1 1 d .
H62 H 0.0925 0.9745 0.1308 0.049 Uiso 1 1 calc R
C63 C 0.2527(4) 0.92640(14) 0.13634(13) 0.0377(9) Uani 1 1 d .
H63 H 0.3173 0.9530 0.1326 0.045 Uiso 1 1 calc R
C64 C 0.2944(3) 0.87504(15) 0.14209(12) 0.0313(8) Uani 1 1 d .
C65 C -0.0470(3) 0.80949(16) 0.16092(13) 0.0353(9) Uani 1 1 d .
H65 H -0.0068 0.7739 0.1585 0.042 Uiso 1 1 calc R
C66 C -0.1647(4) 0.8120(2) 0.12814(15) 0.0477(11) Uani 1 1 d .
H66A H -0.2080 0.8461 0.1308 0.072 Uiso 1 1 calc R
H66B H -0.2284 0.7845 0.1358 0.072 Uiso 1 1 calc R
H66C H -0.1332 0.8071 0.0967 0.072 Uiso 1 1 calc R
C67 C -0.0939(4) 0.81721(17) 0.21060(14) 0.0423(10) Uani 1 1 d .
H67A H -0.0204 0.8096 0.2315 0.063 Uiso 1 1 calc R
H67B H -0.1681 0.7936 0.2170 0.063 Uiso 1 1 calc R
H67C H -0.1229 0.8533 0.2149 0.063 Uiso 1 1 calc R
C68 C 0.4426(3) 0.86336(15) 0.14112(12) 0.0312(8) Uani 1 1 d .
H68 H 0.4551 0.8249 0.1440 0.037 Uiso 1 1 calc R
C69 C 0.5119(4) 0.88992(17) 0.18155(14) 0.0430(10) Uani 1 1 d .
H69A H 0.5015 0.9278 0.1790 0.065 Uiso 1 1 calc R
H69B H 0.6067 0.8811 0.1813 0.065 Uiso 1 1 calc R
H69C H 0.4719 0.8779 0.2102 0.065 Uiso 1 1 calc R
C70 C 0.5068(3) 0.88135(16) 0.09591(14) 0.0357(9) Uani 1 1 d .
H70A H 0.4612 0.8647 0.0702 0.054 Uiso 1 1 calc R
H70B H 0.6009 0.8715 0.0957 0.054 Uiso 1 1 calc R
H70C H 0.4990 0.9193 0.0932 0.054 Uiso 1 1 calc R
C71 C 0.1387(3) 0.80434(15) -0.00910(14) 0.0328(9) Uani 1 1 d .
C72 C 0.1634(3) 0.85793(16) -0.00467(16) 0.0390(10) Uani 1 1 d .
H72 H 0.1716 0.8727 0.0250 0.047 Uiso 1 1 calc R
C73 C 0.1761(4) 0.88973(17) -0.04280(17) 0.0443(11) Uani 1 1 d .
H73 H 0.1944 0.9258 -0.0391 0.053 Uiso 1 1 calc R
C74 C 0.1622(4) 0.86918(17) -0.08611(17) 0.0439(10) Uani 1 1 d .
H74 H 0.1712 0.8910 -0.1121 0.053 Uiso 1 1 calc R
C75 C 0.1353(4) 0.81681(17) -0.09153(15) 0.0425(10) Uani 1 1 d .
H75 H 0.1239 0.8027 -0.1213 0.051 Uiso 1 1 calc R
C76 C 0.1248(3) 0.78464(16) -0.05342(13) 0.0357(9) Uani 1 1 d .
H76 H 0.1078 0.7485 -0.0576 0.043 Uiso 1 1 calc R
C77 C 0.1277(3) 0.69855(15) 0.02423(13) 0.0326(8) Uani 1 1 d .
C78 C 0.2387(4) 0.67906(14) 0.00126(13) 0.0344(8) Uani 1 1 d .
H78 H 0.3058 0.7024 -0.0087 0.041 Uiso 1 1 calc R
C79 C 0.2526(4) 0.62637(15) -0.00719(13) 0.0396(9) Uani 1 1 d .
H79 H 0.3286 0.6138 -0.0230 0.047 Uiso 1 1 calc R
C80 C 0.1552(4) 0.59182(16) 0.00744(14) 0.0410(10) Uani 1 1 d .
H80 H 0.1651 0.5556 0.0019 0.049 Uiso 1 1 calc R
C81 C 0.0451(4) 0.61001(15) 0.02979(14) 0.0376(9) Uani 1 1 d .
H81 H -0.0217 0.5863 0.0396 0.045 Uiso 1 1 calc R
C82 C 0.0305(4) 0.66309(15) 0.03828(14) 0.0357(9) Uani 1 1 d .
H82 H -0.0464 0.6753 0.0538 0.043 Uiso 1 1 calc R

loop_
_atom_site_aniso_label
_atom_site_aniso_U_11
_atom_site_aniso_U_22
_atom_site_aniso_U_33
_atom_site_aniso_U_23
_atom_site_aniso_U_13
_atom_site_aniso_U_12
Ge1 0.0431(2) 0.02572(18) 0.0294(2) -0.00079(19) 0.00140(18) -0.00059(17)
Ge2 0.0400(2) 0.02970(19) 0.02688(19) -0.00061(18) -0.00162(18) 0.00081(17)
Cl1 0.0459(5) 0.0644(7) 0.0337(6) 0.0024(6) 0.0006(4) 0.0212(5)
Cl2 0.0412(5) 0.0433(6) 0.0578(7) 0.0135(6) -0.0170(5) -0.0082(4)
P1 0.0325(4) 0.0334(5) 0.0362(5) -0.0038(4) 0.0026(5) -0.0026(4)
P2 0.0318(5) 0.0338(5) 0.0304(5) -0.0026(5) 0.0019(4) 0.0002(4)
N1 0.0296(15) 0.0224(15) 0.0350(18) 0.0020(14) -0.0002(13) -0.0017(12)
N2 0.0281(14) 0.0343(17) 0.0306(17) -0.0079(14) 0.0001(13) -0.0020(13)
N3 0.0284(14) 0.0350(17) 0.0335(17) 0.0044(14) 0.0028(14) 0.0003(14)
N4 0.0298(14) 0.0304(16) 0.0264(16) -0.0058(13) 0.0017(13) -0.0009(13)
C1 0.0339(18) 0.0228(18) 0.025(2) 0.0004(16) 0.0049(16) -0.0004(14)
C2 0.0367(19) 0.0283(19) 0.031(2) -0.0027(17) 0.0050(16) 0.0004(15)
C3 0.0373(19) 0.041(2) 0.040(2) -0.003(2) 0.0114(18) -0.0054(18)
C4 0.052(2) 0.038(2) 0.029(2) 0.0004(18) 0.011(2) -0.0046(18)
C5 0.045(2) 0.040(2) 0.032(2) -0.004(2) -0.0003(18) -0.0025(18)
C6 0.0382(19) 0.0260(18) 0.029(2) -0.0012(16) 0.0031(17) 0.0019(15)
C7 0.0320(19) 0.037(2) 0.044(2) 0.0023(19) 0.0014(18) -0.0011(17)
C8 0.043(2) 0.044(3) 0.055(3) -0.002(2) -0.011(2) 0.0010(18)
C9 0.036(2) 0.039(2) 0.073(4) 0.002(2) -0.001(2) -0.0021(18)
C10 0.036(2) 0.035(2) 0.032(2) 0.0011(17) -0.0025(17) -0.0040(16)
C11 0.044(2) 0.040(2) 0.037(2) 0.005(2) -0.0007(18) 0.0045(18)
C12 0.044(2) 0.057(3) 0.046(3) -0.007(2) -0.008(2) -0.005(2)
C13 0.0353(18) 0.0301(19) 0.032(2) 0.0022(17) 0.0000(17) -0.0011(16)
C14 0.0262(16) 0.0287(19) 0.030(2) -0.0023(16) 0.0000(16) -0.0005(15)
C15 0.0327(17) 0.0237(17) 0.030(2) -0.0015(17) 0.0016(16) -0.0009(14)
C16 0.0268(17) 0.0242(18) 0.032(2) 0.0024(16) 0.0020(15) 0.0016(14)
C17 0.041(2) 0.033(2) 0.036(2) 0.0013(19) 0.0001(18) 0.0015(17)
C18 0.0352(19) 0.0272(19) 0.028(2) 0.0007(16) -0.0030(16) -0.0028(15)
C19 0.0339(18) 0.0258(18) 0.031(2) 0.0007(17) -0.0022(16) -0.0024(15)
C20 0.050(2) 0.034(2) 0.032(2) -0.0048(19) 0.0039(18) 0.0016(19)
C21 0.050(2) 0.042(2) 0.030(2) -0.003(2) -0.0056(18) -0.0062(19)
C22 0.036(2) 0.047(2) 0.034(2) 0.0028(19) -0.0080(17) -0.0025(17)
C23 0.0369(19) 0.043(2) 0.029(2) 0.0002(18) -0.0057(18) 0.0004(19)
C24 0.041(2) 0.036(2) 0.027(2) -0.0014(18) 0.0035(17) 0.0036(17)
C25 0.048(2) 0.044(3) 0.059(3) -0.009(2) -0.004(2) 0.0131(19)
C26 0.040(2) 0.066(3) 0.038(3) 0.005(2) 0.0016(18) -0.008(2)
C27 0.030(2) 0.099(4) 0.039(3) -0.011(3) -0.0056(19) 0.007(2)
C28 0.046(2) 0.092(4) 0.056(3) 0.020(3) 0.012(2) 0.013(3)
C29 0.052(3) 0.061(3) 0.095(4) -0.025(3) 0.014(3) 0.011(2)
C30 0.0373(19) 0.032(2) 0.038(2) -0.0086(18) -0.0018(17) 0.0045(16)
C31 0.0435(19) 0.038(2) 0.048(3) -0.008(2) -0.0086(19) 0.0081(17)
C32 0.081(3) 0.045(3) 0.040(3) 0.001(2) -0.023(2) 0.013(2)
C33 0.102(4) 0.033(3) 0.042(3) 0.006(2) 0.007(3) 0.019(3)
C34 0.064(3) 0.034(2) 0.044(3) 0.006(2) 0.016(2) 0.0070(19)
C35 0.043(2) 0.030(2) 0.043(2) 0.0003(19) 0.0003(19) 0.0057(17)
C36 0.0294(17) 0.035(2) 0.039(2) 0.0003(19) 0.0019(16) 0.0012(16)
C37 0.037(2) 0.038(2) 0.037(2) -0.0008(19) 0.0011(17) 0.0001(17)
C38 0.037(2) 0.044(2) 0.046(3) -0.014(2) 0.0032(18) -0.0037(17)
C39 0.040(2) 0.055(3) 0.045(3) -0.017(2) 0.0012(19) 0.0024(19)
C40 0.050(2) 0.062(3) 0.033(2) -0.001(2) 0.0034(19) 0.009(2)
C41 0.054(2) 0.036(2) 0.039(2) 0.0001(19) 0.008(2) 0.0016(19)
C42 0.037(2) 0.031(2) 0.028(2) -0.0059(17) 0.0017(16) -0.0004(16)
C43 0.038(2) 0.032(2) 0.033(2) -0.0013(18) -0.0005(16) 0.0001(16)
C44 0.038(2) 0.038(2) 0.037(2) 0.0039(18) -0.0063(19) 0.0039(18)
C45 0.043(2) 0.037(2) 0.038(2) 0.0028(19) 0.0060(19) -0.0058(18)
C46 0.039(2) 0.036(2) 0.046(3) 0.002(2) 0.005(2) -0.0045(17)
C47 0.037(2) 0.033(2) 0.033(2) -0.0004(18) 0.0013(17) 0.0002(17)
C48 0.036(2) 0.035(2) 0.036(2) 0.0032(18) -0.0057(17) 0.0042(17)
C49 0.036(2) 0.060(3) 0.044(3) 0.002(2) -0.0072(18) -0.0048(19)
C50 0.045(2) 0.041(3) 0.061(3) 0.001(2) 0.000(2) 0.0114(19)
C51 0.0333(18) 0.046(2) 0.047(3) 0.008(2) -0.0008(19) -0.0044(17)
C52 0.047(2) 0.066(3) 0.054(3) 0.003(3) -0.012(2) -0.010(2)
C53 0.042(2) 0.054(3) 0.072(4) 0.017(3) 0.004(2) 0.003(2)
C54 0.059(3) 0.036(2) 0.040(3) 0.002(2) -0.001(2) 0.0005(19)
C55 0.0308(18) 0.036(2) 0.028(2) 0.0004(17) 0.0019(16) 0.0036(16)
C56 0.0337(18) 0.032(2) 0.027(2) -0.0042(18) 0.0043(15) 0.0042(15)
C57 0.0281(16) 0.032(2) 0.0267(18) -0.0037(16) 0.0003(14) -0.0043(15)
C58 0.0332(18) 0.039(2) 0.030(2) -0.0038(17) 0.0039(16) -0.0005(16)
C59 0.0333(18) 0.028(2) 0.0252(19) -0.0012(16) -0.0030(15) 0.0041(15)
C60 0.0335(19) 0.034(2) 0.0255(19) -0.0009(17) 0.0006(16) 0.0035(16)
C61 0.0352(19) 0.041(2) 0.040(2) 0.002(2) 0.0019(18) 0.0102(18)
C62 0.050(2) 0.032(2) 0.041(2) -0.0014(19) 0.003(2) 0.0111(19)
C63 0.051(2) 0.0264(19) 0.036(2) 0.0075(17) 0.007(2) 0.0024(19)
C64 0.038(2) 0.033(2) 0.023(2) -0.0032(17) -0.0008(15) -0.0010(16)
C65 0.0308(19) 0.038(2) 0.037(2) -0.0012(19) 0.0020(16) 0.0008(16)
C66 0.039(2) 0.062(3) 0.042(3) -0.006(2) -0.0005(19) 0.0064(19)
C67 0.041(2) 0.046(2) 0.039(2) -0.006(2) 0.0042(19) -0.0008(18)
C68 0.0359(19) 0.030(2) 0.028(2) 0.0050(16) 0.0011(16) -0.0015(16)
C69 0.044(2) 0.048(3) 0.037(3) -0.002(2) -0.0047(18) 0.0010(19)
C70 0.036(2) 0.036(2) 0.035(2) 0.0061(19) 0.0032(16) -0.0053(16)
C71 0.0290(17) 0.031(2) 0.038(2) -0.0021(18) -0.0035(16) 0.0065(15)
C72 0.0324(19) 0.039(2) 0.045(3) -0.002(2) -0.0033(18) 0.0074(16)
C73 0.043(2) 0.032(2) 0.058(3) 0.008(2) -0.002(2) 0.0074(17)
C74 0.041(2) 0.045(3) 0.046(3) 0.015(2) 0.002(2) 0.0044(18)
C75 0.042(2) 0.049(3) 0.037(2) 0.000(2) 0.0016(19) 0.0067(18)
C76 0.0356(18) 0.039(2) 0.032(2) -0.0036(18) -0.0008(17) -0.0022(17)
C77 0.0315(18) 0.036(2) 0.030(2) 0.0008(18) -0.0034(16) -0.0008(16)
C78 0.0366(18) 0.0327(19) 0.034(2) -0.0013(17) -0.0006(18) -0.0038(17)
C79 0.046(2) 0.039(2) 0.033(2) -0.0049(18) -0.007(2) 0.009(2)
C80 0.056(2) 0.028(2) 0.039(2) 0.001(2) -0.009(2) -0.0032(19)
C81 0.044(2) 0.029(2) 0.040(2) 0.0028(18) -0.0055(19) -0.0067(17)
C82 0.0355(19) 0.037(2) 0.034(2) 0.0023(19) -0.0033(17) -0.0062(17)

loop_
_atom_type_symbol
_atom_type_description
_atom_type_scat_dispersion_real
_atom_type_scat_dispersion_imag
_atom_type_scat_source
C C 0.0033 0.0016 'International Tables Vol C Tables 4.2.6.8 and 6.1.1.4'
H H 0.0000 0.0000 'International Tables Vol C Tables 4.2.6.8 and 6.1.1.4'
N N 0.0061 0.0033 'International Tables Vol C Tables 4.2.6.8 and 6.1.1.4'
P P 0.1023 0.0942 'International Tables Vol C Tables 4.2.6.8 and 6.1.1.4'
Cl Cl 0.1484 0.1585 'International Tables Vol C Tables 4.2.6.8 and 6.1.1.4'
Ge Ge 0.1547 1.8001 'International Tables Vol C Tables 4.2.6.8 and 6.1.1.4'

loop_
_geom_angle_atom_site_label_1
_geom_angle_atom_site_label_2
_geom_angle_atom_site_label_3
_geom_angle
N2 Ge1 N1 91.35(12)
N2 Ge1 Cl1 93.70(9)
N1 Ge1 Cl1 94.61(8)
N4 Ge2 N3 91.03(12)
N4 Ge2 Cl2 95.26(9)
N3 Ge2 Cl2 93.49(9)
C36 P1 C30 105.45(17)
C36 P1 C13 99.00(16)
C30 P1 C13 100.45(16)
C77 P2 C71 104.26(17)
C77 P2 C58 100.28(17)
C71 P2 C58 99.41(16)
C14 N1 C1 119.4(3)
C14 N1 Ge1 124.0(3)
C1 N1 Ge1 116.2(2)
C16 N2 C18 119.7(3)
C16 N2 Ge1 124.7(3)
C18 N2 Ge1 115.6(2)
C55 N3 C42 122.5(3)
C55 N3 Ge2 123.8(3)
C42 N3 Ge2 113.5(2)
C57 N4 C59 119.9(3)
C57 N4 Ge2 123.6(2)
C59 N4 Ge2 116.1(2)
C6 C1 C2 121.0(3)
C6 C1 N1 119.2(3)
C2 C1 N1 119.6(3)
C3 C2 C1 118.2(3)
C3 C2 C7 118.3(3)
C1 C2 C7 123.4(3)
C4 C3 C2 121.4(3)
C5 C4 C3 119.4(4)
C4 C5 C6 121.9(4)
C5 C6 C1 117.9(3)
C5 C6 C10 118.5(3)
C1 C6 C10 123.5(3)
C2 C7 C8 110.4(3)
C2 C7 C9 112.1(3)
C8 C7 C9 109.8(3)
C12 C10 C6 112.8(3)
C12 C10 C11 110.3(3)
C6 C10 C11 109.1(3)
C14 C13 P1 111.1(2)
N1 C14 C15 122.1(3)
N1 C14 C13 122.0(3)
C15 C14 C13 115.7(3)
C16 C15 C14 128.4(3)
N2 C16 C15 121.9(3)
N2 C16 C17 119.4(3)
C15 C16 C17 118.7(3)
C19 C18 C23 121.3(3)
C19 C18 N2 120.9(3)
C23 C18 N2 117.7(3)
C20 C19 C18 117.8(3)
C20 C19 C24 118.9(3)
C18 C19 C24 123.2(3)
C21 C20 C19 121.7(4)
C22 C21 C20 119.7(4)
C21 C22 C23 121.4(3)
C22 C23 C18 118.0(3)
C22 C23 C27 119.6(3)
C18 C23 C27 122.4(3)
C19 C24 C25 110.5(3)
C19 C24 C26 111.5(3)
C25 C24 C26 111.7(3)
C23 C27 C28 111.8(4)
C23 C27 C29 110.4(4)
C28 C27 C29 110.6(4)
C31 C30 C35 118.5(4)
C31 C30 P1 116.3(3)
C35 C30 P1 124.6(3)
C32 C31 C30 120.5(4)
C33 C32 C31 120.1(4)
C34 C33 C32 120.7(5)
C33 C34 C35 119.7(4)
C30 C35 C34 120.4(4)
C37 C36 C41 117.5(4)
C37 C36 P1 125.6(3)
C41 C36 P1 116.6(3)
C36 C37 C38 121.0(4)
C39 C38 C37 120.1(4)
C38 C39 C40 119.8(4)
C39 C40 C41 120.2(4)
C40 C41 C36 121.4(4)
C43 C42 C47 121.8(4)
C43 C42 N3 121.0(3)
C47 C42 N3 117.0(3)
C42 C43 C44 117.6(3)
C42 C43 C48 123.7(3)
C44 C43 C48 118.6(3)
C45 C44 C43 121.7(4)
C44 C45 C46 119.7(4)
C45 C46 C47 121.8(4)
C46 C47 C42 117.3(3)
C46 C47 C51 122.1(3)
C42 C47 C51 120.6(3)
C43 C48 C49 111.0(3)
C43 C48 C50 111.1(3)
C49 C48 C50 110.5(3)
C53 C51 C47 112.8(4)
C53 C51 C52 109.7(3)
C47 C51 C52 112.8(4)
N3 C55 C56 122.3(4)
N3 C55 C54 120.4(3)
C56 C55 C54 117.2(3)
C57 C56 C55 127.1(4)
N4 C57 C56 123.2(3)
N4 C57 C58 119.9(3)
C56 C57 C58 116.9(3)
C57 C58 P2 111.5(2)
C64 C59 C60 120.8(3)
C64 C59 N4 119.5(3)
C60 C59 N4 119.6(3)
C61 C60 C59 118.1(3)
C61 C60 C65 119.1(3)
C59 C60 C65 122.7(3)
C62 C61 C60 121.8(4)
C61 C62 C63 119.3(4)
C62 C63 C64 121.5(4)
C63 C64 C59 118.4(3)
C63 C64 C68 118.6(3)
C59 C64 C68 123.0(3)
C60 C65 C66 113.0(3)
C60 C65 C67 109.5(3)
C66 C65 C67 110.5(3)
C64 C68 C69 110.1(3)
C64 C68 C70 111.5(3)
C69 C68 C70 109.8(3)
C76 C71 C72 117.2(4)
C76 C71 P2 123.8(3)
C72 C71 P2 118.7(3)
C73 C72 C71 121.2(4)
C74 C73 C72 120.3(4)
C73 C74 C75 119.8(4)
C74 C75 C76 120.0(4)
C75 C76 C71 121.4(4)
C78 C77 C82 117.9(4)
C78 C77 P2 124.6(3)
C82 C77 P2 117.1(3)
C79 C78 C77 121.2(4)
C78 C79 C80 119.9(4)
C81 C80 C79 120.0(4)
C80 C81 C82 120.3(4)
C81 C82 C77 120.7(4)

loop_
_geom_bond_atom_site_label_1
_geom_bond_atom_site_label_2
_geom_bond_distance
Ge1 N2 1.967(3)
Ge1 N1 1.984(3)
Ge1 Cl1 2.3250(11)
Ge2 N4 1.982(3)
Ge2 N3 1.991(3)
Ge2 Cl2 2.3121(11)
P1 C36 1.829(4)
P1 C30 1.831(4)
P1 C13 1.872(4)
P2 C77 1.822(4)
P2 C71 1.837(4)
P2 C58 1.876(4)
N1 C14 1.348(4)
N1 C1 1.462(5)
N2 C16 1.351(5)
N2 C18 1.455(5)
N3 C55 1.336(5)
N3 C42 1.454(5)
N4 C57 1.341(4)
N4 C59 1.460(4)
C1 C6 1.407(5)
C1 C2 1.409(5)
C2 C3 1.390(5)
C2 C7 1.516(5)
C3 C4 1.388(6)
C4 C5 1.374(5)
C5 C6 1.394(5)
C6 C10 1.533(5)
C7 C8 1.531(5)
C7 C9 1.540(5)
C10 C12 1.521(6)
C10 C11 1.543(5)
C13 C14 1.509(5)
C14 C15 1.400(5)
C15 C16 1.387(5)
C16 C17 1.499(5)
C18 C19 1.403(5)
C18 C23 1.409(5)
C19 C20 1.391(5)
C19 C24 1.509(5)
C20 C21 1.381(5)
C21 C22 1.375(5)
C22 C23 1.394(5)
C23 C27 1.517(6)
C24 C25 1.531(6)
C24 C26 1.544(5)
C27 C28 1.519(7)
C27 C29 1.542(7)
C30 C31 1.391(5)
C30 C35 1.398(5)
C31 C32 1.390(6)
C32 C33 1.377(7)
C33 C34 1.367(7)
C34 C35 1.400(6)
C36 C37 1.393(5)
C36 C41 1.405(5)
C37 C38 1.399(6)
C38 C39 1.380(6)
C39 C40 1.380(6)
C40 C41 1.383(6)
C42 C43 1.402(5)
C42 C47 1.418(5)
C43 C44 1.404(5)
C43 C48 1.525(5)
C44 C45 1.369(5)
C45 C46 1.386(6)
C46 C47 1.392(6)
C47 C51 1.528(5)
C48 C49 1.530(6)
C48 C50 1.534(5)
C51 C53 1.526(5)
C51 C52 1.529(6)
C54 C55 1.498(5)
C55 C56 1.408(5)
C56 C57 1.399(5)
C57 C58 1.499(5)
C59 C64 1.408(5)
C59 C60 1.411(5)
C60 C61 1.395(5)
C60 C65 1.523(5)
C61 C62 1.380(6)
C62 C63 1.384(6)
C63 C64 1.394(5)
C64 C68 1.521(5)
C65 C66 1.526(5)
C65 C67 1.542(5)
C68 C69 1.534(5)
C68 C70 1.543(5)
C71 C76 1.399(5)
C71 C72 1.404(5)
C72 C73 1.389(6)
C73 C74 1.380(7)
C74 C75 1.380(6)
C75 C76 1.392(6)
C77 C78 1.396(5)
C77 C82 1.398(5)
C78 C79 1.382(5)
C79 C80 1.389(6)
C80 C81 1.369(6)
C81 C82 1.393(5)
